data_4109853
loop_
_publ_author_name
'Tsuyoshi Murata'
'Yasushi Morita'
'Yumi Yakiyama'
'Kozo Fukui'
'Hideki Yamochi'
'Gunzi Saito'
'Kazuhiro Nakasuji'

_publ_contact_author_email morita@chem.sci.osaka-u.ac.jp
_publ_contact_author_fax +81-6-6850-5395
_publ_contact_author_name 'Morita Yasushi'
_publ_contact_author_phone +81-6-6850-5393
_publ_section_title
;
 Hydrogen-Bond Interaction in Organic Conductors: Redox Activation,
 Molecular Recognition, Structural Regulation, and Proton Transfer in
 Donor-Acceptor Charge-Transfer Complexes of TTF-Imidazole
;
_journal_name_full 'Journal of the American Chemical Society'
_journal_page_first 10837
_journal_page_last 10846
_journal_paper_doi 10.1021/ja072607m
_journal_volume 129
_journal_year 2007
_chemical_formula_moiety 'C9 H7 N2 S4 1+, C6 H O2 Cl2 1-, H2 O'
_chemical_formula_sum 'C15 H10 Cl2 N2 O5 S4'
_chemical_formula_weight 497.39
_chemical_name_common TTFIm-HCA
_space_group_IT_number 33
_symmetry_cell_setting orthorhombic
_symmetry_Int_Tables_number 33
_symmetry_space_group_name_Hall 'P 2c -2n'
_symmetry_space_group_name_H-M 'P n a 21'
_atom_sites_solution_hydrogens geom
_atom_sites_solution_primary direct
_atom_sites_solution_secondary difmap
_audit_creation_method SHELXL-97
_cell_angle_alpha 90.00
_cell_angle_beta 90.00
_cell_angle_gamma 90.00
_cell_formula_units_Z 4
_cell_length_a 25.300(19)
_cell_length_b 3.799(3)
_cell_length_c 21.166(16)
_cell_measurement_reflns_used 4954
_cell_measurement_temperature 113(2)
_cell_measurement_theta_max 27.5
_cell_measurement_theta_min 3.1
_cell_volume 2034(3)
_computing_cell_refinement CrystalClear
_computing_data_collection CrystalClear
_computing_data_reduction CrystalStructure
_computing_molecular_graphics 'Ortep-3 for Windows'
_computing_publication_material 'CrystalStructure 3.7.0'
_computing_structure_refinement 'SHELXL-97 (Sheldrick, 1997)'
_computing_structure_solution 'SIR 2002'
_diffrn_ambient_temperature 113(2)
_diffrn_detector_area_resol_mean 7.31
_diffrn_measured_fraction_theta_full 0.970
_diffrn_measured_fraction_theta_max 0.970
_diffrn_measurement_device_type 'Rigaku Saturn'
_diffrn_measurement_method \w
_diffrn_radiation_monochromator graphite
_diffrn_radiation_source 'fine-focus sealed tube'
_diffrn_radiation_type MoK\a
_diffrn_radiation_wavelength 0.71070
_diffrn_reflns_av_R_equivalents 0.0474
_diffrn_reflns_av_sigmaI/netI 0.1320
_diffrn_reflns_limit_h_max 18
_diffrn_reflns_limit_h_min -32
_diffrn_reflns_limit_k_max 3
_diffrn_reflns_limit_k_min -4
_diffrn_reflns_limit_l_max 23
_diffrn_reflns_limit_l_min -27
_diffrn_reflns_number 5857
_diffrn_reflns_theta_full 27.49
_diffrn_reflns_theta_max 27.49
_diffrn_reflns_theta_min 3.22
_diffrn_standards_number 5865
_exptl_absorpt_coefficient_mu 0.760
_exptl_absorpt_correction_T_max 0.992
_exptl_absorpt_correction_T_min 0.521
_exptl_absorpt_correction_type multi-scan
_exptl_absorpt_process_details 'Jacobson, R. (1998) Private communication'
_exptl_crystal_colour purple
_exptl_crystal_density_diffrn 1.624
_exptl_crystal_description needle
_exptl_crystal_F_000 1008
_exptl_crystal_size_max 0.17
_exptl_crystal_size_mid 0.02
_exptl_crystal_size_min 0.01
_refine_diff_density_max 0.996
_refine_diff_density_min -0.697
_refine_diff_density_rms 0.154
_refine_ls_abs_structure_details 'Flack H D (1983), Acta Cryst. A39, 876-881'
_refine_ls_abs_structure_Flack 0.04(18)
_refine_ls_extinction_method none
_refine_ls_goodness_of_fit_ref 0.990
_refine_ls_hydrogen_treatment noref
_refine_ls_matrix_type full
_refine_ls_number_parameters 253
_refine_ls_number_reflns 4015
_refine_ls_number_restraints 1
_refine_ls_restrained_S_all 0.990
_refine_ls_R_factor_all 0.1128
_refine_ls_R_factor_gt 0.0721
_refine_ls_shift/su_max 0.012
_refine_ls_shift/su_mean 0.001
_refine_ls_structure_factor_coef Fsqd
_refine_ls_weighting_details 'calc w=1/[\s^2^(Fo^2^)+(0.1224P)^2^+0.0000P] where P=(Fo^2^+2Fc^2^)/3'
_refine_ls_weighting_scheme calc
_refine_ls_wR_factor_gt 0.1771
_refine_ls_wR_factor_ref 0.2207
_reflns_number_gt 2302
_reflns_number_total 4015
_reflns_threshold_expression >2sigma(I)
_cod_data_source_file ja072607msi20070707_051856.cif
_cod_data_source_block TTFIm-HCA
_cod_original_cell_volume 2035(3)
_cod_database_code 4109853

loop_
_symmetry_equiv_pos_as_xyz
'x, y, z'
'-x+1/2, y+1/2, z+1/2'
'x+1/2, -y+1/2, z'
'-x, -y, z+1/2'

loop_
_atom_site_label
_atom_site_type_symbol
_atom_site_fract_x
_atom_site_fract_y
_atom_site_fract_z
_atom_site_U_iso_or_equiv
_atom_site_adp_type
_atom_site_occupancy
_atom_site_symmetry_multiplicity
_atom_site_calc_flag
_atom_site_refinement_flags
Cl1 Cl 0.18222(8) 0.1507(7) -0.26194(12) 0.0288(6) Uani 1 1 d .
Cl2 Cl -0.04454(7) 0.7127(7) -0.18096(12) 0.0296(5) Uani 1 1 d .
S1 S 0.24204(8) 0.1713(7) 0.12575(11) 0.0269(5) Uani 1 1 d .
S2 S 0.21955(8) 0.1635(6) -0.01095(12) 0.0259(5) Uani 1 1 d .
S3 S 0.10495(8) 0.5401(6) 0.01572(11) 0.0241(5) Uani 1 1 d .
S4 S 0.13070(8) 0.5571(7) 0.15264(11) 0.0257(5) Uani 1 1 d .
O1 O 0.0381(2) 0.3242(18) -0.1026(3) 0.0250(15) Uani 1 1 d .
O2 O 0.0109(2) 0.8220(17) -0.3046(3) 0.0259(15) Uani 1 1 d .
O3 O 0.1293(2) 0.0841(18) -0.1361(3) 0.0282(15) Uani 1 1 d .
O4 O 0.1029(2) 0.5327(18) -0.3394(3) 0.0275(15) Uani 1 1 d .
O5 O 0.1884(12) 0.078(8) 0.3191(17) 0.124(10) Uiso 0.50 1 d P
O6 O 0.1884(17) -0.414(10) 0.313(2) 0.190(17) Uiso 0.50 1 d P
N1 N -0.0141(2) 0.733(2) -0.0142(4) 0.0214(16) Uani 1 1 d .
N2 N -0.0325(2) 0.981(2) 0.0765(4) 0.0194(16) Uani 1 1 d .
C1 C -0.0649(3) 0.865(3) -0.0195(4) 0.026(2) Uani 1 1 d .
C2 C -0.0756(3) 1.013(2) 0.0373(4) 0.023(2) Uani 1 1 d .
C3 C 0.0052(3) 0.807(3) 0.0440(4) 0.0202(18) Uani 1 1 d .
C4 C 0.0561(3) 0.690(2) 0.0692(4) 0.0192(18) Uani 1 1 d .
C5 C 0.0693(3) 0.707(2) 0.1305(4) 0.0211(18) Uani 1 1 d .
C6 C 0.1515(3) 0.438(3) 0.0750(5) 0.027(2) Uani 1 1 d .
C7 C 0.1976(3) 0.279(2) 0.0652(5) 0.0223(19) Uani 1 1 d .
C8 C 0.2801(3) -0.014(3) 0.0163(5) 0.030(2) Uani 1 1 d .
C9 C 0.2898(3) -0.005(3) 0.0764(5) 0.029(2) Uani 1 1 d .
C10 C 0.0483(3) 0.397(3) -0.1584(5) 0.026(2) Uani 1 1 d .
C11 C 0.1024(3) 0.256(2) -0.1799(5) 0.0233(18) Uani 1 1 d .
C12 C 0.1216(3) 0.307(3) -0.2391(5) 0.025(2) Uani 1 1 d .
C13 C 0.0888(3) 0.489(2) -0.2862(4) 0.0206(18) Uani 1 1 d .
C14 C 0.0357(3) 0.647(3) -0.2651(5) 0.0224(19) Uani 1 1 d .
C15 C 0.0178(3) 0.567(2) -0.2036(5) 0.024(2) Uani 1 1 d .
H1 H 0.0061 0.6129 -0.0463 0.024 Uiso 1 1 d .
H2 H -0.0306 1.0570 0.1192 0.024 Uiso 1 1 d .
H3 H -0.0868 0.8428 -0.0544 0.026 Uiso 1 1 d .
H4 H -0.1075 1.1322 0.0469 0.022 Uiso 1 1 d .
H5 H 0.0456 0.8057 0.1650 0.029 Uiso 1 1 d .
H6 H 0.3039 -0.1081 -0.0151 0.037 Uiso 1 1 d .
H7 H 0.3226 -0.1016 0.0915 0.019 Uiso 1 1 d .
H8 H 0.1144 0.0526 -0.0944 0.033 Uiso 1 1 d .

loop_
_atom_site_aniso_label
_atom_site_aniso_U_11
_atom_site_aniso_U_22
_atom_site_aniso_U_33
_atom_site_aniso_U_23
_atom_site_aniso_U_13
_atom_site_aniso_U_12
Cl1 0.0198(9) 0.0321(14) 0.0344(14) 0.0003(11) 0.0039(9) 0.0042(9)
Cl2 0.0181(8) 0.0402(14) 0.0306(13) 0.0011(11) 0.0038(9) 0.0028(9)
S1 0.0212(10) 0.0286(13) 0.0309(14) -0.0016(11) -0.0068(9) 0.0025(9)
S2 0.0216(10) 0.0262(13) 0.0300(14) -0.0015(11) -0.0002(9) 0.0020(9)
S3 0.0214(9) 0.0291(13) 0.0218(12) -0.0024(11) -0.0028(8) 0.0044(9)
S4 0.0223(10) 0.0306(14) 0.0243(13) -0.0026(11) -0.0027(9) 0.0025(9)
O1 0.025(3) 0.033(4) 0.017(4) -0.005(3) 0.003(2) 0.002(3)
O2 0.021(3) 0.026(4) 0.030(4) 0.005(3) -0.010(3) 0.000(3)
O3 0.027(3) 0.039(4) 0.018(4) 0.001(3) -0.004(2) 0.007(3)
O4 0.023(3) 0.035(4) 0.025(4) 0.000(3) 0.006(3) 0.003(3)
N1 0.018(3) 0.026(4) 0.020(4) 0.001(3) 0.002(3) 0.000(3)
N2 0.014(3) 0.026(4) 0.019(4) -0.003(3) -0.001(3) 0.003(3)
C1 0.022(4) 0.042(6) 0.014(5) 0.002(4) 0.000(3) 0.000(4)
C2 0.008(3) 0.030(5) 0.032(5) 0.000(4) 0.001(3) -0.003(3)
C3 0.023(4) 0.027(5) 0.010(4) 0.001(4) 0.003(3) -0.002(4)
C4 0.014(4) 0.027(5) 0.017(5) -0.002(4) 0.003(3) 0.000(3)
C5 0.024(4) 0.020(5) 0.019(5) 0.006(4) -0.002(3) -0.004(4)
C6 0.029(4) 0.021(5) 0.030(6) -0.010(4) 0.007(4) -0.011(4)
C7 0.029(4) 0.016(5) 0.022(5) 0.000(4) -0.003(3) -0.001(4)
C8 0.020(4) 0.022(5) 0.047(7) 0.001(5) 0.010(4) 0.009(4)
C9 0.010(4) 0.040(6) 0.036(6) 0.005(5) 0.002(4) 0.000(4)
C10 0.021(4) 0.025(5) 0.031(6) -0.006(4) -0.002(3) 0.000(4)
C11 0.032(4) 0.020(5) 0.018(4) 0.001(4) -0.006(4) -0.002(4)
C12 0.019(4) 0.027(5) 0.030(5) -0.006(4) 0.000(3) 0.001(4)
C13 0.028(4) 0.016(5) 0.018(5) -0.004(3) -0.001(3) -0.004(4)
C14 0.023(4) 0.021(5) 0.023(5) 0.002(4) -0.007(3) -0.004(3)
C15 0.017(4) 0.012(5) 0.044(6) -0.001(4) 0.003(4) 0.000(3)

loop_
_atom_type_symbol
_atom_type_description
_atom_type_scat_dispersion_real
_atom_type_scat_dispersion_imag
_atom_type_scat_source
C C 0.0033 0.0016 'International Tables Vol C Tables 4.2.6.8 and 6.1.1.4'
H H 0.0000 0.0000 'International Tables Vol C Tables 4.2.6.8 and 6.1.1.4'
Cl Cl 0.1484 0.1585 'International Tables Vol C Tables 4.2.6.8 and 6.1.1.4'
N N 0.0061 0.0033 'International Tables Vol C Tables 4.2.6.8 and 6.1.1.4'
O O 0.0106 0.0060 'International Tables Vol C Tables 4.2.6.8 and 6.1.1.4'
S S 0.1246 0.1234 'International Tables Vol C Tables 4.2.6.8 and 6.1.1.4'

loop_
_geom_angle_atom_site_label_1
_geom_angle_atom_site_label_2
_geom_angle_atom_site_label_3
_geom_angle
C9 S1 C7 95.5(5)
C7 S2 C8 94.1(5)
C6 S3 C4 94.7(4)
C5 S4 C6 95.7(5)
C11 O3 H8 120.0
C3 N1 C1 109.5(7)
C3 N1 H1 123.1
C1 N1 H1 127.3
C3 N2 C2 107.2(8)
C3 N2 H2 126.8
C2 N2 H2 125.9
C2 C1 N1 105.3(8)
C2 C1 H3 128.8
N1 C1 H3 125.8
C1 C2 N2 109.9(7)
C1 C2 H4 124.0
N2 C2 H4 126.0
N2 C3 N1 108.1(7)
N2 C3 C4 125.8(8)
N1 C3 C4 125.9(8)
C5 C4 C3 123.9(8)
C5 C4 S3 117.4(6)
C3 C4 S3 118.6(7)
C4 C5 S4 118.3(7)
C4 C5 H5 124.4
S4 C5 H5 117.3
C7 C6 S3 125.0(7)
C7 C6 S4 121.3(8)
S3 C6 S4 113.7(5)
C6 C7 S1 123.6(8)
C6 C7 S2 122.3(7)
S1 C7 S2 114.1(5)
C9 C8 S2 118.2(7)
C9 C8 H6 124.6
S2 C8 H6 117.2
C8 C9 S1 118.1(7)
C8 C9 H7 118.6
S1 C9 H7 123.3
O1 C10 C15 130.2(8)
O1 C10 C11 112.9(8)
C15 C10 C11 116.8(9)
O3 C11 C12 122.2(8)
O3 C11 C10 115.0(9)
C12 C11 C10 122.7(9)
C11 C12 C13 119.4(8)
C11 C12 Cl1 122.0(7)
C13 C12 Cl1 118.5(7)
O4 C13 C12 122.5(8)
O4 C13 C14 118.8(8)
C12 C13 C14 118.7(8)
O2 C14 C15 125.2(8)
O2 C14 C13 117.1(8)
C15 C14 C13 117.6(8)
C10 C15 C14 124.0(8)
C10 C15 Cl2 117.4(8)
C14 C15 Cl2 118.4(7)

loop_
_geom_bond_atom_site_label_1
_geom_bond_atom_site_label_2
_geom_bond_distance
Cl1 C12 1.715(9)
Cl2 C15 1.740(8)
S1 C9 1.732(10)
S1 C7 1.754(9)
S2 C7 1.760(10)
S2 C8 1.770(9)
S3 C6 1.765(10)
S3 C4 1.770(9)
S4 C5 1.718(8)
S4 C6 1.783(10)
O1 C10 1.240(11)
O2 C14 1.240(10)
O3 C11 1.322(11)
O3 H8 0.9680
O4 C13 1.193(10)
N1 C3 1.354(11)
N1 C1 1.384(10)
N1 H1 0.9648
N2 C3 1.350(11)
N2 C2 1.376(10)
N2 H2 0.9489
C1 C2 1.354(13)
C1 H3 0.9283
C2 H4 0.9482
C3 C4 1.463(11)
C4 C5 1.341(12)
C5 H5 1.0178
C6 C7 1.329(12)
C8 C9 1.297(15)
C8 H6 0.9653
C9 H7 0.9628
C10 C15 1.388(13)
C10 C11 1.538(12)
C11 C12 1.359(14)
C12 C13 1.468(13)
C13 C14 1.538(12)
C14 C15 1.409(14)

loop_
_geom_torsion_atom_site_label_1
_geom_torsion_atom_site_label_2
_geom_torsion_atom_site_label_3
_geom_torsion_atom_site_label_4
_geom_torsion
C3 N1 C1 C2 -1.1(10)
N1 C1 C2 N2 1.1(11)
C3 N2 C2 C1 -0.7(11)
C2 N2 C3 N1 0.0(10)
C2 N2 C3 C4 -174.8(9)
C1 N1 C3 N2 0.7(10)
C1 N1 C3 C4 175.5(9)
N2 C3 C4 C5 8.0(15)
N1 C3 C4 C5 -165.9(9)
N2 C3 C4 S3 -168.4(8)
N1 C3 C4 S3 17.7(12)
C6 S3 C4 C5 4.8(8)
C6 S3 C4 C3 -178.6(7)
C3 C4 C5 S4 179.8(7)
S3 C4 C5 S4 -3.8(11)
C6 S4 C5 C4 0.6(8)
C4 S3 C6 C7 173.9(8)
C4 S3 C6 S4 -4.2(6)
C5 S4 C6 C7 -175.4(8)
C5 S4 C6 S3 2.7(6)
S3 C6 C7 S1 -178.1(5)
S4 C6 C7 S1 -0.2(12)
S3 C6 C7 S2 2.8(12)
S4 C6 C7 S2 -179.2(5)
C9 S1 C7 C6 -178.3(8)
C9 S1 C7 S2 0.8(6)
C8 S2 C7 C6 179.0(8)
C8 S2 C7 S1 -0.2(6)
C7 S2 C8 C9 -0.9(9)
S2 C8 C9 S1 1.6(13)
C7 S1 C9 C8 -1.5(10)
O1 C10 C11 O3 -0.5(12)
C15 C10 C11 O3 -177.5(8)
O1 C10 C11 C12 -179.6(9)
C15 C10 C11 C12 3.4(13)
O3 C11 C12 C13 177.7(8)
C10 C11 C12 C13 -3.3(14)
O3 C11 C12 Cl1 0.5(13)
C10 C11 C12 Cl1 179.5(7)
C11 C12 C13 O4 -177.7(9)
Cl1 C12 C13 O4 -0.4(13)
C11 C12 C13 C14 5.9(13)
Cl1 C12 C13 C14 -176.8(6)
O4 C13 C14 O2 -2.0(13)
C12 C13 C14 O2 174.5(8)
O4 C13 C14 C15 174.8(8)
C12 C13 C14 C15 -8.7(12)
O1 C10 C15 C14 176.9(10)
C11 C10 C15 C14 -6.7(13)
O1 C10 C15 Cl2 1.1(15)
C11 C10 C15 Cl2 177.5(6)
O2 C14 C15 C10 -174.1(9)
C13 C14 C15 C10 9.4(13)
O2 C14 C15 Cl2 1.7(13)
C13 C14 C15 Cl2 -174.9(6)
